data_2201473
loop_
_publ_author_name
'Benali-Cherif, Nourredine'
'Dokhane, Sohere'
'Abdaoui, Mohamed'

_publ_section_title
;
 <i>N</i>',<i>N</i>'-Dibenzyl-<i>N</i>-(2-bromo\'ethyl)sulfamide
;
_journal_issue 7
_journal_name_full 'Acta Crystallographica Section E'
_journal_page_first o723
_journal_page_last o725
_journal_paper_doi 10.1107/S1600536802009492
_journal_volume 58
_journal_year 2002
_chemical_formula_iupac 'C16 H19 Br1 N2 O2 S1'
_chemical_formula_moiety 'C16 H19 Br1 N2 O2 S1'
_chemical_formula_structural 'C16 H19 Br1 N2 O2 S1'
_chemical_formula_sum 'C16 H19 Br N2 O2 S'
_chemical_formula_weight 383.30
_chemical_name_systematic N',N'-Dibenzylsulfamide-N-(2-bromoethyl)
_space_group_IT_number 14
_symmetry_cell_setting monoclinic
_symmetry_space_group_name_Hall '-P 2yn'
_symmetry_space_group_name_H-M 'P 1 21/n 1'
_atom_sites_solution_hydrogens difmap
_atom_sites_solution_primary direct
_atom_sites_solution_secondary difmap
_cell_angle_alpha 90.000(10)
_cell_angle_beta 107.20(2)
_cell_angle_gamma 90.000(10)
_cell_formula_units_Z 4
_cell_length_a 15.334(3)
_cell_length_b 5.606(2)
_cell_length_c 20.450(2)
_cell_measurement_reflns_used 25
_cell_measurement_temperature 293(2)
_cell_measurement_theta_max 15
_cell_measurement_theta_min 10
_cell_volume 1679.3(7)
_computing_cell_refinement 'CAD-4 EXPRESS'
_computing_data_collection 'CAD-4 EXPRESS (Enraf-Nonius, 1994)'
_computing_data_reduction 'XCAD4 (Harms & Wocadlo, 1995)'
_computing_molecular_graphics 'ORTEP-3 for Windows (Farrugia, 1997)'
_computing_publication_material 'WinGX (Farrugia, 1999)'
_computing_structure_refinement 'SHELXL97 (Sheldrick, 1997)'
_computing_structure_solution 'SHELXS97 (Sheldrick, 1997)'
_diffrn_measured_fraction_theta_full 0.986
_diffrn_measured_fraction_theta_max 0.986
_diffrn_measurement_device '\k-geometry diffractometer'
_diffrn_measurement_device_type 'Enraf-Nonius CAD-4'
_diffrn_measurement_method \q/2\q
_diffrn_radiation_monochromator graphite
_diffrn_radiation_type Mok\a
_diffrn_radiation_wavelength 0.71073
_diffrn_reflns_av_R_equivalents 0.0627
_diffrn_reflns_av_sigmaI/netI 0.1342
_diffrn_reflns_limit_h_max 21
_diffrn_reflns_limit_h_min 0
_diffrn_reflns_limit_k_max 0
_diffrn_reflns_limit_k_min -7
_diffrn_reflns_limit_l_max 27
_diffrn_reflns_limit_l_min -28
_diffrn_reflns_number 4976
_diffrn_reflns_theta_full 29.96
_diffrn_reflns_theta_max 29.96
_diffrn_reflns_theta_min 2.08
_diffrn_standards_decay_% 5
_diffrn_standards_interval_time 120
_diffrn_standards_number 3
_exptl_absorpt_coefficient_mu 2.580
_exptl_absorpt_correction_T_max 0.597
_exptl_absorpt_correction_T_min 0.411
_exptl_absorpt_correction_type '\y scan'
_exptl_absorpt_process_details
;
psi-scan(North et al., 1968)
Number of psi-scan sets used was   2
Theta correction was applied.
Averaged transmission function was used.
No Fourier smoothing was applied.
;
_exptl_crystal_colour colorless
_exptl_crystal_density_diffrn 1.516
_exptl_crystal_density_meas ?
_exptl_crystal_density_method 'not measured'
_exptl_crystal_description prism
_exptl_crystal_F_000 784
_exptl_crystal_size_max 0.50
_exptl_crystal_size_mid 0.30
_exptl_crystal_size_min 0.20
_refine_diff_density_max 0.299
_refine_diff_density_min -0.287
_refine_ls_extinction_coef 0.0123(8)
_refine_ls_extinction_expression Fc^*^=kFc[1+0.001xFc^2^\l^3^/sin(2\q)]^-1/4^
_refine_ls_extinction_method SHELXL97
_refine_ls_goodness_of_fit_ref 0.911
_refine_ls_hydrogen_treatment mixed
_refine_ls_matrix_type full
_refine_ls_number_parameters 236
_refine_ls_number_reflns 4813
_refine_ls_number_restraints 0
_refine_ls_restrained_S_all 0.911
_refine_ls_R_factor_all 0.1789
_refine_ls_R_factor_gt 0.0392
_refine_ls_shift/su_max 0.001
_refine_ls_shift/su_mean 0.000
_refine_ls_structure_factor_coef Fsqd
_refine_ls_weighting_details 'calc w = 1/[\s^2^(Fo^2^)+(0.0457P)^2^] where P = (Fo^2^+2Fc^2^)/3'
_refine_ls_weighting_scheme calc
_refine_ls_wR_factor_gt 0.0809
_refine_ls_wR_factor_ref 0.1080
_reflns_number_gt 2073
_reflns_number_total 4813
_reflns_threshold_expression >2\s(I)
_cod_data_source_file dn6032.cif
_cod_data_source_block I
_cod_depositor_comments
;
The following automatic conversions were performed:

'_exptl_crystal_density_meas' value 'not measured' was changed to '?'
- the value is perceived as not measured.

Automatic conversion script
Id: cif_fix_values 3008 2015-01-20 13:52:24Z robertas 
;
_cod_original_cell_volume 1679.3(6)
_cod_original_sg_symbol_H-M 'P 21/n'
_cod_original_formula_sum 'C16 H19 Br1 N2 O2 S1'
_cod_database_code 2201473
_cod_database_fobs_code 2201473

loop_
_symmetry_equiv_pos_as_xyz
x,y,z
-x+1/2,y+1/2,-z+1/2
-x,-y,-z
x-1/2,-y-1/2,z-1/2

loop_
_atom_site_label
_atom_site_fract_x
_atom_site_fract_y
_atom_site_fract_z
_atom_site_U_iso_or_equiv
_atom_site_adp_type
_atom_site_calc_flag
_atom_site_refinement_flags
_atom_site_occupancy
_atom_site_disorder_assembly
_atom_site_disorder_group
_atom_site_type_symbol
C1 0.1997(2) 0.8875(8) 0.1246(2) 0.0591(9) Uani d . 1 . . C
C2 0.1013(2) 0.9523(6) 0.11232(17) 0.0428(7) Uani d . 1 . . C
C3 -0.0357(2) 0.4729(5) 0.16906(14) 0.0373(7) Uani d . 1 . . C
C4 -0.00350(17) 0.4779(5) 0.24642(13) 0.0349(6) Uani d . 1 . . C
C5 -0.0267(2) 0.2969(5) 0.28398(15) 0.0480(8) Uani d . 1 . . C
C6 0.0058(2) 0.2964(6) 0.35444(17) 0.0570(9) Uani d . 1 . . C
C7 0.0614(2) 0.4754(7) 0.38847(15) 0.0514(8) Uani d . 1 . . C
C8 0.08368(19) 0.6589(6) 0.35222(14) 0.0461(8) Uani d . 1 . . C
C9 0.05126(19) 0.6603(5) 0.28165(14) 0.0408(7) Uani d . 1 . . C
C10 -0.15738(19) 0.7802(6) 0.15536(15) 0.0371(6) Uani d . 1 . . C
C11 -0.23864(17) 0.6199(5) 0.12623(13) 0.0349(6) Uani d . 1 . . C
C12 -0.2910(2) 0.6408(6) 0.05893(15) 0.0525(8) Uani d . 1 . . C
C13 -0.3626(2) 0.4880(8) 0.03124(16) 0.0653(10) Uani d . 1 . . C
C14 -0.3848(2) 0.3131(6) 0.06967(17) 0.0564(9) Uani d . 1 . . C
C15 -0.3344(2) 0.2914(6) 0.13781(17) 0.0551(8) Uani d . 1 . . C
C16 -0.26266(19) 0.4450(6) 0.16492(15) 0.0458(8) Uani d . 1 . . C
Br 0.23566(3) 0.61169(8) 0.18327(2) 0.07587(19) Uani d . 1 . . Br
N1 0.04295(16) 0.7626(5) 0.07614(12) 0.0414(6) Uani d . 1 . . N
N2 -0.07226(14) 0.7055(4) 0.14051(10) 0.0325(5) Uani d . 1 . . N
O1 -0.10013(13) 0.5759(4) 0.01595(9) 0.0473(5) Uani d . 1 . . O
O2 -0.10454(13) 0.9949(4) 0.04775(9) 0.0487(5) Uani d . 1 . . O
S -0.06529(5) 0.76415(13) 0.06373(3) 0.03637(19) Uani d . 1 . . S
H1 0.229(2) 1.024(6) 0.1422(15) 0.047(9) Uiso d . 1 . . H
H2 0.208(2) 0.866(6) 0.0804(19) 0.071(11) Uiso d . 1 . . H
H3 0.0862(18) 1.087(5) 0.0886(15) 0.045(9) Uiso d . 1 . . H
H4 0.0855(18) 0.977(5) 0.1506(16) 0.040(8) Uiso d . 1 . . H
H5 0.0574(18) 0.688(5) 0.0476(14) 0.036(8) Uiso d . 1 . . H
H6 -0.0797(19) 0.355(5) 0.1548(13) 0.039(8) Uiso d . 1 . . H
H7 0.0135(17) 0.439(4) 0.1533(12) 0.028(7) Uiso d . 1 . . H
H8 -0.0650 0.1729 0.2621 0.046 Uiso d . 1 . . H
H9 -0.0051 0.1730 0.3769 0.067 Uiso d . 1 . . H
H10 0.0856 0.4688 0.4393 0.068 Uiso d . 1 . . H
H11 0.1198 0.7949 0.3774 0.034 Uiso d . 1 . . H
H12 0.0604 0.7821 0.2569 0.057 Uiso d . 1 . . H
H13 -0.1677(19) 0.934(5) 0.1428(15) 0.044(9) Uiso d . 1 . . H
H14 -0.1411(15) 0.788(4) 0.2059(12) 0.026(6) Uiso d . 1 . . H
H15 -0.2824 0.7553 0.0368 0.055 Uiso d . 1 . . H
H16 -0.3932 0.5096 -0.0136 0.066 Uiso d . 1 . . H
H17 -0.4438 0.2032 0.0497 0.065 Uiso d . 1 . . H
H18 -0.3504 0.1729 0.1656 0.067 Uiso d . 1 . . H
H19 -0.2283 0.4323 0.2090 0.069 Uiso d . 1 . . H

loop_
_atom_site_aniso_label
_atom_site_aniso_U_11
_atom_site_aniso_U_22
_atom_site_aniso_U_33
_atom_site_aniso_U_12
_atom_site_aniso_U_13
_atom_site_aniso_U_23
C1 0.0488(19) 0.069(3) 0.061(2) -0.011(2) 0.0174(17) -0.001(2)
C2 0.0507(18) 0.041(2) 0.0382(17) -0.0028(15) 0.0161(14) 0.0020(15)
C3 0.0428(17) 0.0311(16) 0.0389(15) -0.0014(15) 0.0137(13) 0.0014(13)
C4 0.0352(14) 0.0328(15) 0.0376(15) 0.0047(13) 0.0119(12) 0.0017(13)
C5 0.0482(17) 0.0396(18) 0.0510(18) -0.0033(14) 0.0064(14) 0.0079(15)
C6 0.064(2) 0.053(2) 0.053(2) 0.0011(18) 0.0158(16) 0.0214(17)
C7 0.0520(18) 0.066(2) 0.0365(16) 0.0122(18) 0.0130(14) 0.0089(16)
C8 0.0433(16) 0.054(2) 0.0394(16) 0.0014(15) 0.0094(13) -0.0057(15)
C9 0.0457(16) 0.0389(17) 0.0386(15) -0.0037(14) 0.0138(13) 0.0036(13)
C10 0.0402(15) 0.0390(18) 0.0338(15) -0.0005(14) 0.0137(12) -0.0069(14)
C11 0.0330(13) 0.0396(16) 0.0345(14) 0.0008(13) 0.0135(11) -0.0069(13)
C12 0.0459(17) 0.065(2) 0.0441(17) -0.0073(17) 0.0094(14) 0.0121(16)
C13 0.0505(19) 0.099(3) 0.0390(17) -0.022(2) 0.0023(15) -0.003(2)
C14 0.0488(18) 0.066(2) 0.057(2) -0.0174(17) 0.0188(16) -0.0166(18)
C15 0.0516(18) 0.053(2) 0.065(2) -0.0122(16) 0.0234(16) 0.0045(17)
C16 0.0422(16) 0.057(2) 0.0394(16) -0.0035(15) 0.0142(13) 0.0019(14)
Br 0.0639(3) 0.0804(3) 0.0740(3) 0.0177(2) 0.00595(19) 0.0015(2)
N1 0.0437(14) 0.0453(15) 0.0401(13) -0.0063(12) 0.0202(11) -0.0117(13)
N2 0.0380(12) 0.0334(13) 0.0270(11) 0.0009(10) 0.0109(9) -0.0011(10)
O1 0.0486(12) 0.0568(14) 0.0344(10) -0.0056(10) 0.0090(9) -0.0144(9)
O2 0.0593(13) 0.0447(12) 0.0424(11) 0.0075(11) 0.0153(10) 0.0096(10)
S 0.0393(4) 0.0406(4) 0.0289(3) -0.0010(3) 0.0098(3) -0.0014(3)

loop_
_atom_type_symbol
_atom_type_description
_atom_type_scat_dispersion_real
_atom_type_scat_dispersion_imag
_atom_type_scat_source
C C 0.0033 0.0016 'International Tables Vol C Tables 4.2.6.8 and 6.1.1.4'
H H 0.0000 0.0000 'International Tables Vol C Tables 4.2.6.8 and 6.1.1.4'
Br Br -0.2901 2.4595 'International Tables Vol C Tables 4.2.6.8 and 6.1.1.4'
N N 0.0061 0.0033 'International Tables Vol C Tables 4.2.6.8 and 6.1.1.4'
O O 0.0106 0.0060 'International Tables Vol C Tables 4.2.6.8 and 6.1.1.4'
S S 0.1246 0.1234 'International Tables Vol C Tables 4.2.6.8 and 6.1.1.4'

loop_
_geom_angle_atom_site_label_1
_geom_angle_atom_site_label_2
_geom_angle_atom_site_label_3
_geom_angle
C2 C1 Br 112.7(3)
C2 C1 H1 102.3(19)
Br C1 H1 114.5(19)
C2 C1 H2 106(2)
Br C1 H2 113(2)
H1 C1 H2 107(3)
N1 C2 C1 110.4(3)
N1 C2 H3 108.8(18)
C1 C2 H3 112.6(19)
N1 C2 H4 105.9(18)
C1 C2 H4 114.2(17)
H3 C2 H4 105(3)
N2 C3 C4 111.5(2)
N2 C3 H6 110.6(16)
C4 C3 H6 108.8(16)
N2 C3 H7 107.5(15)
C4 C3 H7 108.8(15)
H6 C3 H7 110(2)
C5 C4 C9 118.0(2)
C5 C4 C3 120.7(3)
C9 C4 C3 121.3(2)
C6 C5 C4 120.6(3)
C6 C5 H8 118.8(3)
C4 C5 H8 120.6(3)
C7 C6 C5 120.6(3)
C7 C6 H9 120.1(3)
C5 C6 H9 119.0(4)
C6 C7 C8 119.6(3)
C6 C7 H10 119.2(3)
C8 C7 H10 121.2(3)
C7 C8 C9 120.0(3)
C7 C8 H11 119.1(3)
C9 C8 H11 120.8(3)
C8 C9 C4 121.1(3)
C8 C9 H12 122.3(3)
C4 C9 H12 116.5(3)
N2 C10 C11 115.1(2)
N2 C10 H13 107.6(19)
C11 C10 H13 113.7(18)
N2 C10 H14 105.1(13)
C11 C10 H14 111.3(13)
H13 C10 H14 103(2)
C16 C11 C12 117.3(3)
C16 C11 C10 121.8(2)
C12 C11 C10 120.9(3)
C13 C12 C11 121.1(3)
C13 C12 H15 120.0(3)
C11 C12 H15 118.5(3)
C14 C13 C12 121.1(3)
C14 C13 H16 122.5(4)
C12 C13 H16 116.4(4)
C13 C14 C15 119.0(3)
C13 C14 H17 121.5(3)
C15 C14 H17 119.3(3)
C16 C15 C14 119.4(3)
C16 C15 H18 120.8(3)
C14 C15 H18 119.8(3)
C11 C16 C15 122.1(3)
C11 C16 H19 117.0(3)
C15 C16 H19 120.9(3)
C2 N1 S 122.2(2)
C2 N1 H5 120(2)
S N1 H5 113(2)
C3 N2 C10 115.1(2)
C3 N2 S 115.66(18)
C10 N2 S 116.73(17)
O2 S O1 117.81(12)
O2 S N1 112.90(13)
O1 S N1 105.32(13)
O2 S N2 105.03(12)
O1 S N2 112.94(11)
N1 S N2 101.83(12)

loop_
_geom_bond_atom_site_label_1
_geom_bond_atom_site_label_2
_geom_bond_site_symmetry_2
_geom_bond_distance
_geom_bond_publ_flag
C1 C2 . 1.498(5) ?
C1 Br . 1.934(4) ?
C1 H1 . 0.90(3) ?
C1 H2 . 0.96(4) ?
C2 N1 . 1.445(4) ?
C2 H3 . 0.89(3) ?
C2 H4 . 0.90(3) ?
C3 N2 . 1.470(4) ?
C3 C4 . 1.512(4) ?
C3 H6 . 0.93(3) ?
C3 H7 . 0.92(3) ?
C4 C5 . 1.381(4) ?
C4 C9 . 1.383(4) ?
C5 C6 . 1.378(4) ?
C5 H8 . 0.934(3) ?
C6 C7 . 1.367(5) ?
C6 H9 . 0.873(3) ?
C7 C8 . 1.369(4) ?
C7 H10 . 0.996(3) ?
C8 C9 . 1.380(4) ?
C8 H11 . 0.993(3) ?
C9 H12 . 0.886(3) ?
C10 N2 . 1.485(3) ?
C10 C11 . 1.509(4) ?
C10 H13 . 0.90(3) ?
C10 H14 . 0.99(2) ?
C11 C16 . 1.377(4) ?
C11 C12 . 1.378(4) ?
C12 C13 . 1.375(4) ?
C12 H15 . 0.818(3) ?
C13 C14 . 1.361(5) ?
C13 H16 . 0.907(3) ?
C14 C15 . 1.384(4) ?
C14 H17 . 1.071(3) ?
C15 C16 . 1.378(4) ?
C15 H18 . 0.952(3) ?
C16 H19 . 0.902(3) ?
N1 S . 1.603(2) ?
N1 H5 . 0.80(3) ?
N2 S . 1.638(2) ?
O1 S . 1.4299(19) ?
O2 S . 1.423(2) ?

loop_
_geom_hbond_atom_site_label_D
_geom_hbond_atom_site_label_H
_geom_hbond_atom_site_label_A
_geom_hbond_site_symmetry_A
_geom_hbond_distance_DH
_geom_hbond_distance_HA
_geom_hbond_distance_DA
_geom_hbond_angle_DHA
N1 H5 O1 3_565 0,80(3) 2,19(3) 2,982(5) 168,4(5)

loop_
_cod_related_entry_id
_cod_related_entry_database
_cod_related_entry_code
1 ChemSpider 21123010
